data_7006315
loop_
_publ_author_name
'Lamb, Gareth'
'Clarke, Matthew'
'Slawin, Alexandra M. Z.'
'Williams, Bruce'
'Key, Lesley'

_publ_section_title
;
 Evaluation of C4 diphosphine ligands in rhodium catalysed methanol
 carbonylation under a syngas atmosphere: synthesis, structure,
 stability and reactivity of rhodium(I) carbonyl and rhodium(III)
 acetyl intermediates.
;
_journal_issue 47
_journal_name_full 'Dalton transactions (Cambridge, England : 2003)'
_journal_page_first 5582
_journal_page_last 5589
_journal_paper_doi 10.1039/b712974b
_journal_year 2007
_chemical_formula_moiety 'C45 H32 I O P2 Rh'
_chemical_formula_sum 'C45 H32 I O P2 Rh'
_chemical_formula_weight 880.46
_chemical_name_systematic
;
?
;
_space_group_IT_number 2
_symmetry_cell_setting triclinic
_symmetry_space_group_name_Hall '-P 1'
_symmetry_space_group_name_H-M 'P -1'
_atom_sites_solution_hydrogens geom
_atom_sites_solution_primary direct
_atom_sites_solution_secondary difmap
_audit_creation_method SHELXL-97
_cell_angle_alpha 84.203(7)
_cell_angle_beta 71.704(7)
_cell_angle_gamma 89.593(10)
_cell_formula_units_Z 2
_cell_length_a 11.1576(12)
_cell_length_b 11.5084(16)
_cell_length_c 14.6153(15)
_cell_measurement_reflns_used 5733
_cell_measurement_temperature 93(2)
_cell_measurement_theta_max 28.4800
_cell_measurement_theta_min 2.0220
_cell_volume 1772.1(4)
_computing_cell_refinement 'CrystalClear (Rigaku Corp., 2004)'
_computing_data_collection 'CrystalClear (Rigaku Corp., 2004)'
_computing_data_reduction 'CrystalClear (Rigaku Corp., 2004)'
_computing_molecular_graphics 'Bruker SHELXTL'
_computing_publication_material 'Bruker SHELXTL'
_computing_structure_refinement 'SHELXL-97 (Sheldrick, 1997)'
_computing_structure_solution 'SHELXS-97 (Sheldrick, 1990)'
_diffrn_ambient_temperature 93(2)
_diffrn_measured_fraction_theta_full 0.947
_diffrn_measured_fraction_theta_max 0.941
_diffrn_measurement_device_type CCD
_diffrn_measurement_method '\w and \f scans'
_diffrn_radiation_monochromator confocal
_diffrn_radiation_source 'rotating anode'
_diffrn_radiation_type MoK\a
_diffrn_radiation_wavelength 0.71073
_diffrn_reflns_av_R_equivalents 0.0409
_diffrn_reflns_av_sigmaI/netI 0.0958
_diffrn_reflns_limit_h_max 10
_diffrn_reflns_limit_h_min -13
_diffrn_reflns_limit_k_max 10
_diffrn_reflns_limit_k_min -13
_diffrn_reflns_limit_l_max 15
_diffrn_reflns_limit_l_min -17
_diffrn_reflns_number 11550
_diffrn_reflns_theta_full 25.00
_diffrn_reflns_theta_max 25.33
_diffrn_reflns_theta_min 2.02
_exptl_absorpt_coefficient_mu 1.480
_exptl_absorpt_correction_T_max 1.0000
_exptl_absorpt_correction_T_min 0.8610
_exptl_absorpt_correction_type multi-scan
_exptl_absorpt_process_details 'Jacobson, R. (1998) Private communication'
_exptl_crystal_colour Orange
_exptl_crystal_density_diffrn 1.650
_exptl_crystal_density_method 'not measured'
_exptl_crystal_description Plate
_exptl_crystal_F_000 876
_exptl_crystal_size_max 0.1000
_exptl_crystal_size_mid 0.0300
_exptl_crystal_size_min 0.0100
_refine_diff_density_max 0.875
_refine_diff_density_min -1.667
_refine_diff_density_rms 0.134
_refine_ls_extinction_method none
_refine_ls_goodness_of_fit_ref 1.002
_refine_ls_hydrogen_treatment constr
_refine_ls_matrix_type full
_refine_ls_number_parameters 452
_refine_ls_number_reflns 6105
_refine_ls_number_restraints 0
_refine_ls_restrained_S_all 1.002
_refine_ls_R_factor_all 0.0645
_refine_ls_R_factor_gt 0.0474
_refine_ls_shift/su_max 0.011
_refine_ls_shift/su_mean 0.001
_refine_ls_structure_factor_coef Fsqd
_refine_ls_weighting_details 'calc w=1/[\s^2^(Fo^2^)+(0.0271P)^2^+0.0000P] where P=(Fo^2^+2Fc^2^)/3'
_refine_ls_weighting_scheme calc
_refine_ls_wR_factor_gt 0.0781
_refine_ls_wR_factor_ref 0.0865
_reflns_number_gt 4758
_reflns_number_total 6105
_reflns_threshold_expression >2sigma(I)
_cod_data_source_file b712974b.txt
_cod_data_source_block 6
_cod_depositor_comments
;
The following automatic conversions were performed:
'_symmetry_cell_setting' value 'Triclinic' changed to 'triclinic'
according to '/home/saulius/struct/CIF-dictionaries/cif_core.dic'
dictionary named 'cif_core.dic' version 2.4.1 from 2010-06-29.

Automatic conversion script
Id: cif_fix_enum 1527 2010-12-29 10:47:43Z saulius 
;
_cod_original_sg_symbol_H-M P-1
_cod_database_code 7006315

loop_
_symmetry_equiv_pos_as_xyz
'x, y, z'
'-x, -y, -z'

loop_
_atom_site_label
_atom_site_type_symbol
_atom_site_fract_x
_atom_site_fract_y
_atom_site_fract_z
_atom_site_U_iso_or_equiv
_atom_site_adp_type
_atom_site_occupancy
_atom_site_symmetry_multiplicity
_atom_site_calc_flag
_atom_site_refinement_flags
_atom_site_disorder_assembly
_atom_site_disorder_group
Rh1 Rh -0.08659(3) 0.27827(4) 0.58537(3) 0.01510(12) Uani 1 1 d . . .
I1 I -0.20698(3) 0.32798(3) 0.45383(2) 0.02500(12) Uani 1 1 d . . .
P1 P 0.02095(10) 0.21024(12) 0.68461(9) 0.0146(3) Uani 1 1 d . . .
P2 P -0.28005(10) 0.23946(11) 0.71281(9) 0.0145(3) Uani 1 1 d . . .
C1 C -0.0543(4) 0.0683(4) 0.7416(3) 0.0136(10) Uani 1 1 d . . .
C2 C -0.1561(4) 0.0551(4) 0.8265(3) 0.0119(10) Uani 1 1 d . . .
C3 C -0.2174(4) -0.0583(4) 0.8607(3) 0.0156(11) Uani 1 1 d . . .
C4 C -0.3250(4) -0.0778(4) 0.9443(3) 0.0170(11) Uani 1 1 d . . .
H4A H -0.3586 -0.0147 0.9810 0.020 Uiso 1 1 calc R . .
C5 C -0.3810(4) -0.1866(5) 0.9726(4) 0.0234(12) Uani 1 1 d . . .
H5A H -0.4531 -0.1977 1.0287 0.028 Uiso 1 1 calc R . .
C6 C -0.3343(4) -0.2822(5) 0.9205(4) 0.0223(12) Uani 1 1 d . . .
H6A H -0.3746 -0.3570 0.9416 0.027 Uiso 1 1 calc R . .
C7 C -0.2306(4) -0.2673(4) 0.8393(4) 0.0214(12) Uani 1 1 d . . .
H7A H -0.1984 -0.3321 0.8045 0.026 Uiso 1 1 calc R . .
C8 C -0.1708(4) -0.1554(4) 0.8069(3) 0.0173(11) Uani 1 1 d . . .
C9 C -0.0688(4) -0.1368(4) 0.7194(3) 0.0168(11) Uani 1 1 d . . .
H9A H -0.0367 -0.2007 0.6834 0.020 Uiso 1 1 calc R . .
C10 C -0.0167(4) -0.0276(5) 0.6867(3) 0.0177(12) Uani 1 1 d . . .
H10A H 0.0467 -0.0156 0.6253 0.021 Uiso 1 1 calc R . .
C11 C -0.2728(4) 0.2433(4) 0.8373(3) 0.0151(11) Uani 1 1 d . . .
C12 C -0.2117(4) 0.1585(4) 0.8792(3) 0.0123(10) Uani 1 1 d . . .
C13 C -0.1991(4) 0.1719(4) 0.9733(3) 0.0162(11) Uani 1 1 d . . .
C14 C -0.1373(4) 0.0876(4) 1.0196(3) 0.0160(11) Uani 1 1 d . . .
H14A H -0.1065 0.0190 0.9899 0.019 Uiso 1 1 calc R . .
C15 C -0.1217(4) 0.1048(4) 1.1074(3) 0.0198(12) Uani 1 1 d . . .
H15A H -0.0789 0.0487 1.1371 0.024 Uiso 1 1 calc R . .
C16 C -0.1693(4) 0.2057(5) 1.1532(3) 0.0198(12) Uani 1 1 d . . .
H16A H -0.1587 0.2169 1.2137 0.024 Uiso 1 1 calc R . .
C17 C -0.2300(4) 0.2863(4) 1.1110(3) 0.0184(11) Uani 1 1 d . . .
H17A H -0.2612 0.3538 1.1424 0.022 Uiso 1 1 calc R . .
C18 C -0.2477(4) 0.2716(4) 1.0206(3) 0.0155(11) Uani 1 1 d . . .
C19 C -0.3088(4) 0.3556(4) 0.9753(3) 0.0184(11) Uani 1 1 d . . .
H19A H -0.3414 0.4229 1.0066 0.022 Uiso 1 1 calc R . .
C20 C -0.3219(4) 0.3420(4) 0.8878(3) 0.0168(11) Uani 1 1 d . . .
H20A H -0.3647 0.3995 0.8594 0.020 Uiso 1 1 calc R . .
C21 C 0.0572(4) 0.3137(5) 0.4796(4) 0.0210(12) Uani 1 1 d . . .
O21 O 0.1410(3) 0.3346(3) 0.4107(2) 0.0293(9) Uani 1 1 d . . .
C22 C 0.1908(4) 0.1836(4) 0.6291(3) 0.0157(11) Uani 1 1 d . . .
C23 C 0.2513(4) 0.0799(5) 0.6422(3) 0.0203(12) Uani 1 1 d . . .
H23A H 0.2038 0.0136 0.6796 0.024 Uiso 1 1 calc R . .
C24 C 0.3821(4) 0.0733(5) 0.6003(4) 0.0232(12) Uani 1 1 d . . .
H24A H 0.4226 0.0015 0.6072 0.028 Uiso 1 1 calc R . .
C25 C 0.4530(4) 0.1705(5) 0.5488(3) 0.0246(13) Uani 1 1 d . . .
H25A H 0.5417 0.1653 0.5202 0.030 Uiso 1 1 calc R . .
C26 C 0.3946(4) 0.2752(5) 0.5390(3) 0.0208(12) Uani 1 1 d . . .
H26A H 0.4437 0.3427 0.5057 0.025 Uiso 1 1 calc R . .
C27 C 0.2639(4) 0.2821(5) 0.5778(3) 0.0169(11) Uani 1 1 d . . .
H27A H 0.2241 0.3538 0.5694 0.020 Uiso 1 1 calc R . .
C28 C 0.0371(4) 0.2920(4) 0.7804(3) 0.0158(11) Uani 1 1 d . . .
C29 C 0.0936(4) 0.2392(5) 0.8476(3) 0.0166(11) Uani 1 1 d . . .
H29A H 0.1136 0.1589 0.8471 0.020 Uiso 1 1 calc R . .
C30 C 0.1199(4) 0.3039(5) 0.9143(4) 0.0261(13) Uani 1 1 d . . .
H30A H 0.1571 0.2680 0.9599 0.031 Uiso 1 1 calc R . .
C31 C 0.0914(4) 0.4217(5) 0.9142(4) 0.0265(13) Uani 1 1 d . . .
H31A H 0.1093 0.4665 0.9597 0.032 Uiso 1 1 calc R . .
C32 C 0.0370(4) 0.4740(5) 0.8477(4) 0.0265(13) Uani 1 1 d . . .
H32A H 0.0187 0.5547 0.8473 0.032 Uiso 1 1 calc R . .
C33 C 0.0093(4) 0.4095(5) 0.7821(4) 0.0216(12) Uani 1 1 d . . .
H33A H -0.0292 0.4460 0.7376 0.026 Uiso 1 1 calc R . .
C34 C -0.3949(4) 0.3513(4) 0.7069(3) 0.0160(11) Uani 1 1 d . . .
C35 C -0.3474(4) 0.4647(4) 0.6798(3) 0.0165(11) Uani 1 1 d . . .
H35A H -0.2590 0.4788 0.6631 0.020 Uiso 1 1 calc R . .
C36 C -0.4248(4) 0.5576(5) 0.6765(3) 0.0207(12) Uani 1 1 d . . .
H36A H -0.3907 0.6351 0.6597 0.025 Uiso 1 1 calc R . .
C37 C -0.5540(4) 0.5362(5) 0.6981(3) 0.0232(12) Uani 1 1 d . . .
H37A H -0.6079 0.5994 0.6939 0.028 Uiso 1 1 calc R . .
C38 C -0.6039(4) 0.4254(5) 0.7252(3) 0.0210(12) Uani 1 1 d . . .
H38A H -0.6923 0.4123 0.7404 0.025 Uiso 1 1 calc R . .
C39 C -0.5257(4) 0.3308(5) 0.7308(3) 0.0182(11) Uani 1 1 d . . .
H39A H -0.5607 0.2539 0.7505 0.022 Uiso 1 1 calc R . .
C40 C -0.3533(4) 0.0986(4) 0.7151(3) 0.0160(11) Uani 1 1 d . . .
C41 C -0.3004(4) 0.0276(5) 0.6412(4) 0.0201(12) Uani 1 1 d . . .
H41A H -0.2289 0.0553 0.5883 0.024 Uiso 1 1 calc R . .
C42 C -0.3519(4) -0.0840(5) 0.6442(4) 0.0228(12) Uani 1 1 d . . .
H42A H -0.3152 -0.1317 0.5937 0.027 Uiso 1 1 calc R . .
C43 C -0.4542(4) -0.1237(5) 0.7194(4) 0.0217(12) Uani 1 1 d . . .
H43A H -0.4888 -0.1994 0.7213 0.026 Uiso 1 1 calc R . .
C44 C -0.5088(4) -0.0550(4) 0.7936(4) 0.0195(11) Uani 1 1 d . . .
H44A H -0.5810 -0.0834 0.8456 0.023 Uiso 1 1 calc R . .
C45 C -0.4584(4) 0.0542(4) 0.7919(4) 0.0189(11) Uani 1 1 d . . .
H45A H -0.4954 0.1002 0.8435 0.023 Uiso 1 1 calc R . .

loop_
_atom_site_aniso_label
_atom_site_aniso_U_11
_atom_site_aniso_U_22
_atom_site_aniso_U_33
_atom_site_aniso_U_23
_atom_site_aniso_U_13
_atom_site_aniso_U_12
Rh1 0.0119(2) 0.0201(3) 0.0130(2) -0.00127(17) -0.00361(14) 0.00117(15)
I1 0.01756(18) 0.0411(3) 0.0172(2) -0.00113(16) -0.00731(13) 0.00409(15)
P1 0.0107(6) 0.0177(8) 0.0148(7) -0.0022(6) -0.0029(5) 0.0010(5)
P2 0.0133(6) 0.0157(8) 0.0146(7) -0.0033(5) -0.0043(5) 0.0015(5)
C1 0.016(2) 0.016(3) 0.010(2) -0.001(2) -0.0054(18) 0.0015(19)
C2 0.019(2) 0.006(3) 0.014(3) -0.003(2) -0.0097(18) 0.0028(19)
C3 0.019(2) 0.016(3) 0.014(3) -0.002(2) -0.0090(19) 0.005(2)
C4 0.021(2) 0.012(3) 0.016(3) -0.002(2) -0.0044(19) -0.002(2)
C5 0.023(3) 0.029(4) 0.018(3) -0.007(2) -0.005(2) -0.001(2)
C6 0.030(3) 0.015(3) 0.022(3) -0.002(2) -0.009(2) -0.006(2)
C7 0.029(3) 0.013(3) 0.026(3) -0.002(2) -0.013(2) -0.003(2)
C8 0.022(3) 0.016(3) 0.018(3) -0.007(2) -0.011(2) 0.003(2)
C9 0.017(2) 0.022(3) 0.017(3) -0.014(2) -0.0086(19) 0.005(2)
C10 0.010(2) 0.032(4) 0.015(3) -0.005(2) -0.0069(18) -0.002(2)
C11 0.009(2) 0.023(3) 0.012(3) -0.005(2) 0.0002(17) -0.0025(19)
C12 0.013(2) 0.009(3) 0.016(3) -0.006(2) -0.0060(18) 0.0032(18)
C13 0.018(2) 0.019(3) 0.012(3) -0.002(2) -0.0048(18) 0.001(2)
C14 0.013(2) 0.018(3) 0.018(3) -0.003(2) -0.0056(18) 0.0001(19)
C15 0.023(3) 0.017(3) 0.019(3) -0.001(2) -0.007(2) 0.000(2)
C16 0.020(2) 0.026(3) 0.015(3) -0.003(2) -0.0073(19) -0.007(2)
C17 0.025(3) 0.016(3) 0.016(3) -0.012(2) -0.005(2) 0.001(2)
C18 0.020(2) 0.013(3) 0.012(3) -0.005(2) -0.0017(18) -0.001(2)
C19 0.019(2) 0.015(3) 0.022(3) -0.005(2) -0.007(2) 0.002(2)
C20 0.019(2) 0.013(3) 0.018(3) -0.001(2) -0.0050(19) 0.001(2)
C21 0.023(3) 0.022(3) 0.026(3) -0.010(2) -0.018(2) 0.002(2)
O21 0.0246(18) 0.043(3) 0.017(2) -0.0004(18) -0.0026(15) -0.0109(17)
C22 0.012(2) 0.024(3) 0.013(3) -0.007(2) -0.0063(18) 0.004(2)
C23 0.015(2) 0.036(4) 0.013(3) -0.002(2) -0.0100(19) 0.003(2)
C24 0.020(3) 0.031(4) 0.025(3) -0.007(3) -0.014(2) 0.011(2)
C25 0.014(2) 0.045(4) 0.017(3) -0.008(3) -0.0066(19) 0.000(2)
C26 0.018(2) 0.027(4) 0.019(3) -0.002(2) -0.0065(19) -0.008(2)
C27 0.019(2) 0.024(3) 0.009(2) -0.004(2) -0.0066(19) 0.001(2)
C28 0.011(2) 0.022(3) 0.015(3) -0.006(2) -0.0039(18) -0.002(2)
C29 0.017(2) 0.018(3) 0.016(3) -0.002(2) -0.0053(19) -0.002(2)
C30 0.019(3) 0.041(4) 0.020(3) -0.004(3) -0.008(2) -0.011(2)
C31 0.016(2) 0.035(4) 0.029(3) -0.015(3) -0.004(2) -0.005(2)
C32 0.025(3) 0.020(3) 0.034(3) -0.011(3) -0.006(2) 0.002(2)
C33 0.019(2) 0.021(3) 0.026(3) -0.004(2) -0.007(2) 0.002(2)
C34 0.017(2) 0.022(3) 0.008(2) -0.004(2) -0.0019(18) 0.004(2)
C35 0.014(2) 0.018(3) 0.018(3) -0.003(2) -0.0043(18) -0.001(2)
C36 0.022(3) 0.019(3) 0.018(3) 0.001(2) -0.003(2) 0.001(2)
C37 0.030(3) 0.029(4) 0.012(3) -0.008(2) -0.009(2) 0.009(2)
C38 0.012(2) 0.032(4) 0.019(3) -0.006(2) -0.0043(19) 0.003(2)
C39 0.016(2) 0.020(3) 0.020(3) -0.005(2) -0.0065(19) -0.002(2)
C40 0.016(2) 0.023(3) 0.015(3) -0.008(2) -0.0120(19) 0.001(2)
C41 0.019(2) 0.025(3) 0.019(3) -0.005(2) -0.010(2) 0.003(2)
C42 0.023(3) 0.019(3) 0.029(3) -0.009(2) -0.011(2) 0.010(2)
C43 0.018(3) 0.023(3) 0.029(3) -0.005(2) -0.012(2) -0.003(2)
C44 0.019(2) 0.017(3) 0.021(3) 0.000(2) -0.005(2) -0.003(2)
C45 0.023(3) 0.014(3) 0.020(3) -0.006(2) -0.006(2) -0.002(2)

loop_
_atom_type_symbol
_atom_type_description
_atom_type_scat_dispersion_real
_atom_type_scat_dispersion_imag
_atom_type_scat_source
C C 0.0033 0.0016 'International Tables Vol C Tables 4.2.6.8 and 6.1.1.4'
H H 0.0000 0.0000 'International Tables Vol C Tables 4.2.6.8 and 6.1.1.4'
O O 0.0106 0.0060 'International Tables Vol C Tables 4.2.6.8 and 6.1.1.4'
P P 0.1023 0.0942 'International Tables Vol C Tables 4.2.6.8 and 6.1.1.4'
Rh Rh -1.1178 0.9187 'International Tables Vol C Tables 4.2.6.8 and 6.1.1.4'
I I -0.4742 1.8119 'International Tables Vol C Tables 4.2.6.8 and 6.1.1.4'

loop_
_geom_angle_atom_site_label_1
_geom_angle_atom_site_label_2
_geom_angle_atom_site_label_3
_geom_angle
_geom_angle_site_symmetry_1
_geom_angle_site_symmetry_3
_geom_angle_publ_flag
C21 Rh1 P1 94.29(14) . . ?
C21 Rh1 P2 175.44(14) . . ?
P1 Rh1 P2 90.27(4) . . ?
C21 Rh1 I1 83.48(14) . . ?
P1 Rh1 I1 170.96(4) . . ?
P2 Rh1 I1 92.06(3) . . ?
C28 P1 C1 107.5(2) . . ?
C28 P1 C22 96.9(2) . . ?
C1 P1 C22 106.6(2) . . ?
C28 P1 Rh1 121.98(16) . . ?
C1 P1 Rh1 105.48(14) . . ?
C22 P1 Rh1 117.36(15) . . ?
C40 P2 C34 107.7(2) . . ?
C40 P2 C11 104.5(2) . . ?
C34 P2 C11 102.0(2) . . ?
C40 P2 Rh1 114.26(16) . . ?
C34 P2 Rh1 111.22(15) . . ?
C11 P2 Rh1 116.07(13) . . ?
C2 C1 C10 119.7(4) . . ?
C2 C1 P1 123.5(4) . . ?
C10 C1 P1 116.1(3) . . ?
C1 C2 C3 119.6(4) . . ?
C1 C2 C12 121.5(4) . . ?
C3 C2 C12 118.7(4) . . ?
C4 C3 C8 117.9(4) . . ?
C4 C3 C2 122.9(5) . . ?
C8 C3 C2 119.1(4) . . ?
C5 C4 C3 120.6(5) . . ?
C5 C4 H4A 119.7 . . ?
C3 C4 H4A 119.7 . . ?
C4 C5 C6 121.6(5) . . ?
C4 C5 H5A 119.2 . . ?
C6 C5 H5A 119.2 . . ?
C7 C6 C5 119.8(5) . . ?
C7 C6 H6A 120.1 . . ?
C5 C6 H6A 120.1 . . ?
C6 C7 C8 120.3(5) . . ?
C6 C7 H7A 119.8 . . ?
C8 C7 H7A 119.8 . . ?
C9 C8 C7 121.0(5) . . ?
C9 C8 C3 119.1(4) . . ?
C7 C8 C3 119.8(4) . . ?
C10 C9 C8 120.3(5) . . ?
C10 C9 H9A 119.9 . . ?
C8 C9 H9A 119.9 . . ?
C9 C10 C1 121.8(4) . . ?
C9 C10 H10A 119.1 . . ?
C1 C10 H10A 119.1 . . ?
C12 C11 C20 119.3(4) . . ?
C12 C11 P2 121.8(4) . . ?
C20 C11 P2 118.6(3) . . ?
C11 C12 C13 119.3(4) . . ?
C11 C12 C2 120.4(4) . . ?
C13 C12 C2 120.3(4) . . ?
C18 C13 C14 118.6(4) . . ?
C18 C13 C12 119.8(4) . . ?
C14 C13 C12 121.7(5) . . ?
C15 C14 C13 120.6(5) . . ?
C15 C14 H14A 119.7 . . ?
C13 C14 H14A 119.7 . . ?
C14 C15 C16 120.2(4) . . ?
C14 C15 H15A 119.9 . . ?
C16 C15 H15A 119.9 . . ?
C17 C16 C15 120.3(5) . . ?
C17 C16 H16A 119.9 . . ?
C15 C16 H16A 119.9 . . ?
C16 C17 C18 121.1(5) . . ?
C16 C17 H17A 119.5 . . ?
C18 C17 H17A 119.5 . . ?
C19 C18 C13 119.1(4) . . ?
C19 C18 C17 121.6(5) . . ?
C13 C18 C17 119.3(4) . . ?
C20 C19 C18 121.0(5) . . ?
C20 C19 H19A 119.5 . . ?
C18 C19 H19A 119.5 . . ?
C19 C20 C11 121.6(4) . . ?
C19 C20 H20A 119.2 . . ?
C11 C20 H20A 119.2 . . ?
O21 C21 Rh1 175.5(4) . . ?
C23 C22 C27 118.9(4) . . ?
C23 C22 P1 125.8(4) . . ?
C27 C22 P1 115.0(4) . . ?
C22 C23 C24 120.0(5) . . ?
C22 C23 H23A 120.0 . . ?
C24 C23 H23A 120.0 . . ?
C25 C24 C23 120.5(5) . . ?
C25 C24 H24A 119.8 . . ?
C23 C24 H24A 119.8 . . ?
C26 C25 C24 119.9(4) . . ?
C26 C25 H25A 120.0 . . ?
C24 C25 H25A 120.0 . . ?
C25 C26 C27 120.2(5) . . ?
C25 C26 H26A 119.9 . . ?
C27 C26 H26A 119.9 . . ?
C26 C27 C22 120.4(5) . . ?
C26 C27 H27A 119.8 . . ?
C22 C27 H27A 119.8 . . ?
C33 C28 C29 118.8(4) . . ?
C33 C28 P1 121.3(4) . . ?
C29 C28 P1 119.4(4) . . ?
C30 C29 C28 120.4(5) . . ?
C30 C29 H29A 119.8 . . ?
C28 C29 H29A 119.8 . . ?
C29 C30 C31 119.6(5) . . ?
C29 C30 H30A 120.2 . . ?
C31 C30 H30A 120.2 . . ?
C32 C31 C30 120.1(5) . . ?
C32 C31 H31A 119.9 . . ?
C30 C31 H31A 119.9 . . ?
C33 C32 C31 120.4(5) . . ?
C33 C32 H32A 119.8 . . ?
C31 C32 H32A 119.8 . . ?
C32 C33 C28 120.7(5) . . ?
C32 C33 H33A 119.7 . . ?
C28 C33 H33A 119.7 . . ?
C35 C34 C39 118.9(4) . . ?
C35 C34 P2 116.1(3) . . ?
C39 C34 P2 125.0(4) . . ?
C36 C35 C34 121.8(4) . . ?
C36 C35 H35A 119.1 . . ?
C34 C35 H35A 119.1 . . ?
C35 C36 C37 118.9(5) . . ?
C35 C36 H36A 120.5 . . ?
C37 C36 H36A 120.5 . . ?
C38 C37 C36 120.7(5) . . ?
C38 C37 H37A 119.6 . . ?
C36 C37 H37A 119.6 . . ?
C37 C38 C39 120.5(4) . . ?
C37 C38 H38A 119.8 . . ?
C39 C38 H38A 119.8 . . ?
C38 C39 C34 119.2(5) . . ?
C38 C39 H39A 120.4 . . ?
C34 C39 H39A 120.4 . . ?
C41 C40 C45 117.8(5) . . ?
C41 C40 P2 119.9(4) . . ?
C45 C40 P2 122.3(4) . . ?
C40 C41 C42 120.7(4) . . ?
C40 C41 H41A 119.6 . . ?
C42 C41 H41A 119.6 . . ?
C43 C42 C41 119.8(5) . . ?
C43 C42 H42A 120.1 . . ?
C41 C42 H42A 120.1 . . ?
C42 C43 C44 120.8(5) . . ?
C42 C43 H43A 119.6 . . ?
C44 C43 H43A 119.6 . . ?
C45 C44 C43 119.9(4) . . ?
C45 C44 H44A 120.0 . . ?
C43 C44 H44A 120.0 . . ?
C44 C45 C40 121.0(5) . . ?
C44 C45 H45A 119.5 . . ?
C40 C45 H45A 119.5 . . ?

loop_
_geom_bond_atom_site_label_1
_geom_bond_atom_site_label_2
_geom_bond_distance
_geom_bond_site_symmetry_2
_geom_bond_publ_flag
Rh1 C21 1.858(5) . ?
Rh1 P1 2.2374(12) . ?
Rh1 P2 2.3769(12) . ?
Rh1 I1 2.6863(5) . ?
P1 C28 1.818(5) . ?
P1 C1 1.837(5) . ?
P1 C22 1.850(4) . ?
P2 C40 1.813(5) . ?
P2 C34 1.825(5) . ?
P2 C11 1.851(5) . ?
C1 C2 1.389(6) . ?
C1 C10 1.414(7) . ?
C2 C3 1.444(6) . ?
C2 C12 1.507(6) . ?
C3 C4 1.419(6) . ?
C3 C8 1.431(7) . ?
C4 C5 1.369(7) . ?
C4 H4A 0.9500 . ?
C5 C6 1.404(7) . ?
C5 H5A 0.9500 . ?
C6 C7 1.370(6) . ?
C6 H6A 0.9500 . ?
C7 C8 1.421(7) . ?
C7 H7A 0.9500 . ?
C8 C9 1.418(6) . ?
C9 C10 1.365(6) . ?
C9 H9A 0.9500 . ?
C10 H10A 0.9500 . ?
C11 C12 1.388(6) . ?
C11 C20 1.428(7) . ?
C12 C13 1.448(6) . ?
C13 C18 1.416(7) . ?
C13 C14 1.424(6) . ?
C14 C15 1.381(6) . ?
C14 H14A 0.9500 . ?
C15 C16 1.415(7) . ?
C15 H15A 0.9500 . ?
C16 C17 1.355(6) . ?
C16 H16A 0.9500 . ?
C17 C18 1.423(6) . ?
C17 H17A 0.9500 . ?
C18 C19 1.407(6) . ?
C19 C20 1.357(6) . ?
C19 H19A 0.9500 . ?
C20 H20A 0.9500 . ?
C21 O21 1.144(5) . ?
C22 C23 1.393(7) . ?
C22 C27 1.403(6) . ?
C23 C24 1.399(6) . ?
C23 H23A 0.9500 . ?
C24 C25 1.382(7) . ?
C24 H24A 0.9500 . ?
C25 C26 1.382(7) . ?
C25 H25A 0.9500 . ?
C26 C27 1.393(6) . ?
C26 H26A 0.9500 . ?
C27 H27A 0.9500 . ?
C28 C33 1.386(7) . ?
C28 C29 1.411(6) . ?
C29 C30 1.387(7) . ?
C29 H29A 0.9500 . ?
C30 C31 1.390(7) . ?
C30 H30A 0.9500 . ?
C31 C32 1.387(7) . ?
C31 H31A 0.9500 . ?
C32 C33 1.377(7) . ?
C32 H32A 0.9500 . ?
C33 H33A 0.9500 . ?
C34 C35 1.383(7) . ?
C34 C39 1.406(6) . ?
C35 C36 1.376(7) . ?
C35 H35A 0.9500 . ?
C36 C37 1.393(6) . ?
C36 H36A 0.9500 . ?
C37 C38 1.365(7) . ?
C37 H37A 0.9500 . ?
C38 C39 1.402(7) . ?
C38 H38A 0.9500 . ?
C39 H39A 0.9500 . ?
C40 C41 1.398(7) . ?
C40 C45 1.401(6) . ?
C41 C42 1.402(7) . ?
C41 H41A 0.9500 . ?
C42 C43 1.356(6) . ?
C42 H42A 0.9500 . ?
C43 C44 1.387(7) . ?
C43 H43A 0.9500 . ?
C44 C45 1.375(7) . ?
C44 H44A 0.9500 . ?
C45 H45A 0.9500 . ?

loop_
_geom_torsion_atom_site_label_1
_geom_torsion_atom_site_label_2
_geom_torsion_atom_site_label_3
_geom_torsion_atom_site_label_4
_geom_torsion
_geom_torsion_site_symmetry_1
_geom_torsion_site_symmetry_2
_geom_torsion_site_symmetry_3
_geom_torsion_site_symmetry_4
_geom_torsion_publ_flag
C21 Rh1 P1 C28 106.6(2) . . . . ?
P2 Rh1 P1 C28 -73.11(17) . . . . ?
C21 Rh1 P1 C1 -130.7(2) . . . . ?
P2 Rh1 P1 C1 49.59(17) . . . . ?
C21 Rh1 P1 C22 -12.2(2) . . . . ?
P2 Rh1 P1 C22 168.08(19) . . . . ?
P1 Rh1 P2 C40 -94.11(16) . . . . ?
I1 Rh1 P2 C40 77.15(15) . . . . ?
P1 Rh1 P2 C34 143.66(18) . . . . ?
I1 Rh1 P2 C34 -45.09(17) . . . . ?
P1 Rh1 P2 C11 27.71(19) . . . . ?
I1 Rh1 P2 C11 -161.04(18) . . . . ?
C28 P1 C1 C2 43.1(4) . . . . ?
C22 P1 C1 C2 146.1(4) . . . . ?
Rh1 P1 C1 C2 -88.4(4) . . . . ?
C28 P1 C1 C10 -146.6(3) . . . . ?
C22 P1 C1 C10 -43.6(4) . . . . ?
Rh1 P1 C1 C10 81.8(3) . . . . ?
C10 C1 C2 C3 3.8(6) . . . . ?
P1 C1 C2 C3 173.7(3) . . . . ?
C10 C1 C2 C12 -170.7(4) . . . . ?
P1 C1 C2 C12 -0.8(6) . . . . ?
C1 C2 C3 C4 -177.2(4) . . . . ?
C12 C2 C3 C4 -2.6(6) . . . . ?
C1 C2 C3 C8 0.7(6) . . . . ?
C12 C2 C3 C8 175.4(4) . . . . ?
C8 C3 C4 C5 0.7(6) . . . . ?
C2 C3 C4 C5 178.7(4) . . . . ?
C3 C4 C5 C6 0.1(7) . . . . ?
C4 C5 C6 C7 -0.1(7) . . . . ?
C5 C6 C7 C8 -0.7(7) . . . . ?
C6 C7 C8 C9 -175.6(4) . . . . ?
C6 C7 C8 C3 1.5(7) . . . . ?
C4 C3 C8 C9 175.6(4) . . . . ?
C2 C3 C8 C9 -2.4(6) . . . . ?
C4 C3 C8 C7 -1.5(6) . . . . ?
C2 C3 C8 C7 -179.6(4) . . . . ?
C7 C8 C9 C10 176.6(4) . . . . ?
C3 C8 C9 C10 -0.5(6) . . . . ?
C8 C9 C10 C1 5.3(6) . . . . ?
C2 C1 C10 C9 -7.0(6) . . . . ?
P1 C1 C10 C9 -177.6(3) . . . . ?
C40 P2 C11 C12 57.1(4) . . . . ?
C34 P2 C11 C12 169.2(4) . . . . ?
Rh1 P2 C11 C12 -69.7(4) . . . . ?
C40 P2 C11 C20 -128.5(3) . . . . ?
C34 P2 C11 C20 -16.3(4) . . . . ?
Rh1 P2 C11 C20 104.7(3) . . . . ?
C20 C11 C12 C13 0.0(6) . . . . ?
P2 C11 C12 C13 174.3(3) . . . . ?
C20 C11 C12 C2 -178.4(4) . . . . ?
P2 C11 C12 C2 -4.0(6) . . . . ?
C1 C2 C12 C11 66.4(6) . . . . ?
C3 C2 C12 C11 -108.1(5) . . . . ?
C1 C2 C12 C13 -111.9(5) . . . . ?
C3 C2 C12 C13 73.6(5) . . . . ?
C11 C12 C13 C18 -0.7(6) . . . . ?
C2 C12 C13 C18 177.7(4) . . . . ?
C11 C12 C13 C14 -180.0(4) . . . . ?
C2 C12 C13 C14 -1.6(6) . . . . ?
C18 C13 C14 C15 -2.1(6) . . . . ?
C12 C13 C14 C15 177.2(4) . . . . ?
C13 C14 C15 C16 1.2(7) . . . . ?
C14 C15 C16 C17 -0.3(7) . . . . ?
C15 C16 C17 C18 0.3(7) . . . . ?
C14 C13 C18 C19 179.9(4) . . . . ?
C12 C13 C18 C19 0.6(6) . . . . ?
C14 C13 C18 C17 2.0(6) . . . . ?
C12 C13 C18 C17 -177.3(4) . . . . ?
C16 C17 C18 C19 -179.0(4) . . . . ?
C16 C17 C18 C13 -1.1(7) . . . . ?
C13 C18 C19 C20 0.3(7) . . . . ?
C17 C18 C19 C20 178.1(4) . . . . ?
C18 C19 C20 C11 -1.0(7) . . . . ?
C12 C11 C20 C19 0.9(7) . . . . ?
P2 C11 C20 C19 -173.7(3) . . . . ?
C28 P1 C22 C23 101.2(4) . . . . ?
C1 P1 C22 C23 -9.4(5) . . . . ?
Rh1 P1 C22 C23 -127.2(4) . . . . ?
C28 P1 C22 C27 -72.2(4) . . . . ?
C1 P1 C22 C27 177.2(4) . . . . ?
Rh1 P1 C22 C27 59.3(4) . . . . ?
C27 C22 C23 C24 -3.2(7) . . . . ?
P1 C22 C23 C24 -176.4(4) . . . . ?
C22 C23 C24 C25 2.5(7) . . . . ?
C23 C24 C25 C26 0.3(8) . . . . ?
C24 C25 C26 C27 -2.3(7) . . . . ?
C25 C26 C27 C22 1.6(7) . . . . ?
C23 C22 C27 C26 1.2(7) . . . . ?
P1 C22 C27 C26 175.1(4) . . . . ?
C1 P1 C28 C33 -136.8(4) . . . . ?
C22 P1 C28 C33 113.3(4) . . . . ?
Rh1 P1 C28 C33 -15.1(4) . . . . ?
C1 P1 C28 C29 51.1(4) . . . . ?
C22 P1 C28 C29 -58.8(4) . . . . ?
Rh1 P1 C28 C29 172.9(3) . . . . ?
C33 C28 C29 C30 0.4(6) . . . . ?
P1 C28 C29 C30 172.7(3) . . . . ?
C28 C29 C30 C31 -0.6(7) . . . . ?
C29 C30 C31 C32 0.0(7) . . . . ?
C30 C31 C32 C33 0.8(7) . . . . ?
C31 C32 C33 C28 -1.0(7) . . . . ?
C29 C28 C33 C32 0.4(7) . . . . ?
P1 C28 C33 C32 -171.7(4) . . . . ?
C40 P2 C34 C35 -164.0(4) . . . . ?
C11 P2 C34 C35 86.3(4) . . . . ?
Rh1 P2 C34 C35 -38.1(4) . . . . ?
C40 P2 C34 C39 18.3(5) . . . . ?
C11 P2 C34 C39 -91.4(4) . . . . ?
Rh1 P2 C34 C39 144.3(4) . . . . ?
C39 C34 C35 C36 0.6(7) . . . . ?
P2 C34 C35 C36 -177.3(4) . . . . ?
C34 C35 C36 C37 -2.1(7) . . . . ?
C35 C36 C37 C38 2.1(7) . . . . ?
C36 C37 C38 C39 -0.7(7) . . . . ?
C37 C38 C39 C34 -0.8(7) . . . . ?
C35 C34 C39 C38 0.9(7) . . . . ?
P2 C34 C39 C38 178.5(4) . . . . ?
C34 P2 C40 C41 119.3(4) . . . . ?
C11 P2 C40 C41 -132.8(4) . . . . ?
Rh1 P2 C40 C41 -4.9(4) . . . . ?
C34 P2 C40 C45 -64.5(4) . . . . ?
C11 P2 C40 C45 43.4(4) . . . . ?
Rh1 P2 C40 C45 171.4(3) . . . . ?
C45 C40 C41 C42 0.3(7) . . . . ?
P2 C40 C41 C42 176.7(3) . . . . ?
C40 C41 C42 C43 0.1(7) . . . . ?
C41 C42 C43 C44 0.1(7) . . . . ?
C42 C43 C44 C45 -0.7(7) . . . . ?
C43 C44 C45 C40 1.1(7) . . . . ?
C41 C40 C45 C44 -0.9(7) . . . . ?
P2 C40 C45 C44 -177.3(3) . . . . ?
